data_7249537
loop_
_publ_author_name
'Capozzi, Maria Annunziata M.'
'Alvarez-Larena, Angel'
'Piniella Febrer, Joan F.'
'Cardellicchio, Cosimo'

_publ_section_title
;
 Investigation of the titanium-mediated catalytic enantioselective
 oxidation of aryl benzyl sulfides containing heterocyclic groups
;
_journal_issue 47
_journal_name_full 'RSC Advances'
_journal_page_first 35105
_journal_page_last 35113
_journal_paper_doi 10.1039/D4RA07088G
_journal_volume 14
_journal_year 2024
_chemical_formula_sum 'C14 H7 F5 N2 O S'
_chemical_formula_weight 346.28
_chemical_name_systematic (2,3,4,5,6-pentafluorobenzylsulfinyl)-1H-benzo[d]imidazole
_space_group_crystal_system monoclinic
_space_group_IT_number 4
_space_group_name_Hall 'P 2yb'
_space_group_name_H-M_alt 'P 1 21 1'
_atom_sites_solution_hydrogens mixed
_atom_sites_solution_primary direct
_atom_sites_solution_secondary direct
_audit_creation_method SHELXL-2016/6
_audit_update_record
;
2024-01-27 deposited with the CCDC.	2024-10-29 downloaded from the CCDC.
;
_cell_angle_alpha 90
_cell_angle_beta 102.82(3)
_cell_angle_gamma 90
_cell_formula_units_Z 2
_cell_length_a 8.1880(4)
_cell_length_b 7.0323(4)
_cell_length_c 12.3527(7)
_cell_measurement_reflns_used 6450
_cell_measurement_temperature 296(2)
_cell_measurement_theta_max 28.38
_cell_measurement_theta_min 2.55
_cell_volume 693.54(11)
_computing_cell_refinement 'SAINT 5.0 (Bruker)'
_computing_data_collection 'SMART 5.6 (Bruker)'
_computing_data_reduction 'SAINT 5.0 (Bruker)'
_computing_structure_refinement 'SHELXL-2016/6 (Sheldrick, 2016)'
_computing_structure_solution 'SHELXTL-NT 6.1 (Bruker)'
_diffrn_ambient_temperature 296(2)
_diffrn_detector_area_resol_mean 8.13
_diffrn_measured_fraction_theta_full 0.998
_diffrn_measured_fraction_theta_max 0.950
_diffrn_measurement_device_type 'Bruker SMART-APEX diffractometer'
_diffrn_measurement_method '\f and \w scans'
_diffrn_radiation_type MoK\a
_diffrn_radiation_wavelength 0.71073
_diffrn_reflns_av_R_equivalents 0.0107
_diffrn_reflns_av_unetI/netI 0.0188
_diffrn_reflns_Laue_measured_fraction_full 0.998
_diffrn_reflns_Laue_measured_fraction_max 0.950
_diffrn_reflns_limit_h_max 10
_diffrn_reflns_limit_h_min -10
_diffrn_reflns_limit_k_max 9
_diffrn_reflns_limit_k_min -9
_diffrn_reflns_limit_l_max 16
_diffrn_reflns_limit_l_min -16
_diffrn_reflns_number 5473
_diffrn_reflns_point_group_measured_fraction_full 0.978
_diffrn_reflns_point_group_measured_fraction_max 0.891
_diffrn_reflns_theta_full 25.000
_diffrn_reflns_theta_max 28.509
_diffrn_reflns_theta_min 1.691
_diffrn_source 'sealed X-ray tube'
_exptl_absorpt_coefficient_mu 0.296
_exptl_absorpt_correction_T_max 1
_exptl_absorpt_correction_T_min 0.89
_exptl_absorpt_correction_type multi-scan
_exptl_absorpt_process_details 'SADABS, 2.05'
_exptl_crystal_colour colourless
_exptl_crystal_density_diffrn 1.658
_exptl_crystal_description table
_exptl_crystal_F_000 348
_exptl_crystal_size_max 0.580
_exptl_crystal_size_mid 0.280
_exptl_crystal_size_min 0.210
_refine_diff_density_max 0.230
_refine_diff_density_min -0.181
_refine_diff_density_rms 0.042
_refine_ls_abs_structure_details
;
 Flack x determined using 1255 quotients [(I+)-(I-)]/[(I+)+(I-)]
 (Parsons, Flack and Wagner, Acta Cryst. B69 (2013) 249-259).
;
_refine_ls_abs_structure_Flack 0.065(19)
_refine_ls_extinction_method none
_refine_ls_goodness_of_fit_ref 1.056
_refine_ls_hydrogen_treatment mixed
_refine_ls_matrix_type full
_refine_ls_number_parameters 212
_refine_ls_number_reflns 3134
_refine_ls_number_restraints 1
_refine_ls_restrained_S_all 1.056
_refine_ls_R_factor_all 0.0361
_refine_ls_R_factor_gt 0.0351
_refine_ls_shift/su_max 0.000
_refine_ls_shift/su_mean 0.000
_refine_ls_structure_factor_coef Fsqd
_refine_ls_weighting_details 'w=1/[\s^2^(Fo^2^)+(0.0676P)^2^+0.0526P] where P=(Fo^2^+2Fc^2^)/3'
_refine_ls_weighting_scheme calc
_refine_ls_wR_factor_gt 0.0965
_refine_ls_wR_factor_ref 0.0976
_reflns_Friedel_coverage 0.738
_reflns_Friedel_fraction_full 0.955
_reflns_Friedel_fraction_max 0.821
_reflns_number_gt 3016
_reflns_number_total 3134
_reflns_threshold_expression 'I > 2\s(I)'
_cod_data_source_file d4ra07088g2.cif
_cod_data_source_block 6B
_cod_original_cell_volume 693.55(10)
_cod_original_sg_symbol_H-M 'P 21'
_cod_database_code 7249537
_shelx_shelxl_version_number 2016/6
_shelx_space_group_comment
;
The symmetry employed for this shelxl refinement is uniquely defined
by the following loop, which should always be used as a source of
symmetry information in preference to the above space-group names.
They are only intended as comments.
;
_shelx_estimated_absorpt_t_min 0.847
_shelx_estimated_absorpt_t_max 0.940

loop_
_space_group_symop_operation_xyz
'x, y, z'
'-x, y+1/2, -z'

loop_
_atom_site_label
_atom_site_type_symbol
_atom_site_fract_x
_atom_site_fract_y
_atom_site_fract_z
_atom_site_U_iso_or_equiv
_atom_site_adp_type
_atom_site_occupancy
_atom_site_site_symmetry_order
_atom_site_calc_flag
_atom_site_refinement_flags_posn
_atom_site_refinement_flags_adp
_atom_site_refinement_flags_occupancy
_atom_site_disorder_assembly
_atom_site_disorder_group
C1 C 0.2386(4) 0.5097(5) 0.4322(2) 0.0635(8) Uani 1 1 d . . . . .
H1A H 0.359733 0.519326 0.451174 0.076 Uiso 1 1 calc R U . . .
H1B H 0.208647 0.378831 0.412099 0.076 Uiso 1 1 calc R U . . .
O2 O -0.0262(2) 0.5170(3) 0.52113(17) 0.0570(5) Uani 1 1 d . . . . .
S2 S 0.15282(7) 0.57998(9) 0.55061(5) 0.04557(17) Uani 1 1 d . . . . .
C11 C 0.1681(3) 0.6389(5) 0.3366(2) 0.0590(7) Uani 1 1 d . . . . .
C12 C 0.2288(4) 0.8206(7) 0.3334(3) 0.0709(10) Uani 1 1 d . . . . .
C13 C 0.1652(6) 0.9453(8) 0.2482(4) 0.1028(18) Uani 1 1 d . . . . .
C14 C 0.0379(7) 0.8828(13) 0.1634(4) 0.125(3) Uani 1 1 d . . . . .
C15 C -0.0262(5) 0.7069(13) 0.1641(3) 0.110(2) Uani 1 1 d . . . . .
C16 C 0.0393(4) 0.5812(9) 0.2507(3) 0.0815(11) Uani 1 1 d . . . . .
F12 F 0.3522(3) 0.8817(4) 0.4161(2) 0.0893(7) Uani 1 1 d . . . . .
F13 F 0.2290(5) 1.1197(6) 0.2473(4) 0.1540(17) Uani 1 1 d . . . . .
F14 F -0.0254(5) 1.0015(9) 0.0798(3) 0.195(3) Uani 1 1 d . . . . .
F15 F -0.1490(3) 0.6464(9) 0.08141(19) 0.165(2) Uani 1 1 d . . . . .
F16 F -0.0250(3) 0.4067(6) 0.2501(3) 0.1129(10) Uani 1 1 d . . . . .
C21 C 0.2675(3) 0.4142(3) 0.6455(2) 0.0428(5) Uani 1 1 d . . . . .
N22 N 0.3660(3) 0.4774(3) 0.73652(18) 0.0450(4) Uani 1 1 d . . . . .
C23 C 0.4392(3) 0.3149(4) 0.78831(18) 0.0414(5) Uani 1 1 d . . . . .
C24 C 0.5556(3) 0.2935(5) 0.8890(2) 0.0541(6) Uani 1 1 d . . . . .
H24 H 0.596824 0.397874 0.932879 0.065 Uiso 1 1 calc R U . . .
C25 C 0.6069(4) 0.1102(6) 0.9208(2) 0.0680(9) Uani 1 1 d . . . . .
H25 H 0.683559 0.092057 0.987785 0.082 Uiso 1 1 calc R U . . .
C26 C 0.5488(4) -0.0451(5) 0.8571(3) 0.0671(8) Uani 1 1 d . . . . .
H26 H 0.588291 -0.164932 0.881952 0.080 Uiso 1 1 calc R U . . .
C27 C 0.4333(4) -0.0305(4) 0.7569(3) 0.0562(6) Uani 1 1 d . . . . .
H27 H 0.393650 -0.136447 0.714101 0.067 Uiso 1 1 calc R U . . .
C28 C 0.3801(3) 0.1540(4) 0.7243(2) 0.0421(5) Uani 1 1 d . . . . .
N29 N 0.2693(3) 0.2227(3) 0.63168(18) 0.0455(5) Uani 1 1 d . . . . .
H29 H 0.209(5) 0.163(6) 0.588(3) 0.065(10) Uiso 1 1 d . . . . .

loop_
_atom_site_aniso_label
_atom_site_aniso_U_11
_atom_site_aniso_U_22
_atom_site_aniso_U_33
_atom_site_aniso_U_23
_atom_site_aniso_U_13
_atom_site_aniso_U_12
C1 0.0509(14) 0.084(2) 0.0548(14) 0.0163(14) 0.0098(12) 0.0228(14)
O2 0.0351(8) 0.0688(12) 0.0615(11) 0.0195(9) -0.0010(7) 0.0047(8)
S2 0.0389(3) 0.0470(3) 0.0462(3) 0.0085(2) -0.00067(19) 0.0045(2)
C11 0.0453(12) 0.086(2) 0.0472(12) 0.0142(13) 0.0128(10) 0.0198(13)
C12 0.0528(15) 0.097(3) 0.0691(18) 0.0274(18) 0.0276(14) 0.0229(17)
C13 0.088(3) 0.123(4) 0.115(3) 0.069(3) 0.062(3) 0.050(3)
C14 0.078(3) 0.228(7) 0.083(3) 0.090(4) 0.045(2) 0.078(4)
C15 0.0538(19) 0.232(7) 0.0443(15) 0.022(3) 0.0140(13) 0.047(3)
C16 0.0526(15) 0.138(4) 0.0547(15) -0.001(2) 0.0129(12) 0.021(2)
F12 0.0642(12) 0.1029(17) 0.1032(16) 0.0092(15) 0.0238(12) -0.0074(12)
F13 0.144(3) 0.125(3) 0.225(4) 0.096(3) 0.108(3) 0.048(2)
F14 0.130(2) 0.338(7) 0.133(2) 0.163(4) 0.059(2) 0.119(3)
F15 0.0745(14) 0.359(8) 0.0529(10) -0.007(2) -0.0023(10) 0.051(3)
F16 0.0807(16) 0.141(3) 0.112(2) -0.043(2) 0.0119(14) -0.0009(17)
C21 0.0356(10) 0.0453(12) 0.0433(11) 0.0041(9) -0.0005(8) 0.0021(9)
N22 0.0429(10) 0.0432(11) 0.0429(10) -0.0001(8) -0.0031(8) -0.0010(8)
C23 0.0371(10) 0.0444(12) 0.0398(11) 0.0019(9) 0.0025(8) -0.0018(9)
C24 0.0470(12) 0.0681(17) 0.0412(12) 0.0029(12) -0.0035(9) -0.0005(12)
C25 0.0562(15) 0.092(3) 0.0492(13) 0.0205(15) -0.0024(11) 0.0134(16)
C26 0.0686(18) 0.0623(17) 0.0691(18) 0.0245(15) 0.0129(15) 0.0199(15)
C27 0.0593(16) 0.0441(13) 0.0634(16) 0.0071(12) 0.0097(13) 0.0031(12)
C28 0.0371(11) 0.0422(11) 0.0449(11) 0.0029(9) 0.0043(8) -0.0014(9)
N29 0.0407(11) 0.0448(10) 0.0447(10) 0.0006(8) -0.0039(8) -0.0053(8)

loop_
_atom_type_symbol
_atom_type_description
_atom_type_scat_dispersion_real
_atom_type_scat_dispersion_imag
_atom_type_scat_source
C C 0.0033 0.0016 'International Tables Vol C Tables 4.2.6.8 and 6.1.1.4'
H H 0.0000 0.0000 'International Tables Vol C Tables 4.2.6.8 and 6.1.1.4'
N N 0.0061 0.0033 'International Tables Vol C Tables 4.2.6.8 and 6.1.1.4'
O O 0.0106 0.0060 'International Tables Vol C Tables 4.2.6.8 and 6.1.1.4'
F F 0.0171 0.0103 'International Tables Vol C Tables 4.2.6.8 and 6.1.1.4'
S S 0.1246 0.1234 'International Tables Vol C Tables 4.2.6.8 and 6.1.1.4'

loop_
_geom_angle_atom_site_label_1
_geom_angle_atom_site_label_2
_geom_angle_atom_site_label_3
_geom_angle
_geom_angle_site_symmetry_1
_geom_angle_site_symmetry_3
_geom_angle_publ_flag
C11 C1 S2 108.5(2) . . ?
C11 C1 H1A 110.0 . . ?
S2 C1 H1A 110.0 . . ?
C11 C1 H1B 110.0 . . ?
S2 C1 H1B 110.0 . . ?
H1A C1 H1B 108.4 . . ?
O2 S2 C21 108.27(11) . . ?
O2 S2 C1 104.76(14) . . ?
C21 S2 C1 96.35(12) . . ?
C12 C11 C16 118.1(4) . . ?
C12 C11 C1 120.5(3) . . ?
C16 C11 C1 121.5(4) . . ?
F12 C12 C11 119.6(3) . . ?
F12 C12 C13 118.1(5) . . ?
C11 C12 C13 122.3(4) . . ?
F13 C13 C14 121.3(5) . . ?
F13 C13 C12 120.5(6) . . ?
C14 C13 C12 118.1(5) . . ?
F14 C14 C15 119.6(7) . . ?
F14 C14 C13 119.1(8) . . ?
C15 C14 C13 121.3(4) . . ?
F15 C15 C14 121.2(5) . . ?
F15 C15 C16 118.7(7) . . ?
C14 C15 C16 120.1(5) . . ?
F16 C16 C11 120.5(4) . . ?
F16 C16 C15 119.5(5) . . ?
C11 C16 C15 120.0(6) . . ?
N22 C21 N29 115.0(2) . . ?
N22 C21 S2 118.80(19) . . ?
N29 C21 S2 126.13(19) . . ?
C21 N22 C23 103.8(2) . . ?
N22 C23 C24 130.0(2) . . ?
N22 C23 C28 110.3(2) . . ?
C24 C23 C28 119.8(2) . . ?
C25 C24 C23 117.2(3) . . ?
C25 C24 H24 121.4 . . ?
C23 C24 H24 121.4 . . ?
C26 C25 C24 122.3(2) . . ?
C26 C25 H25 118.8 . . ?
C24 C25 H25 118.8 . . ?
C25 C26 C27 122.4(3) . . ?
C25 C26 H26 118.8 . . ?
C27 C26 H26 118.8 . . ?
C26 C27 C28 115.7(3) . . ?
C26 C27 H27 122.1 . . ?
C28 C27 H27 122.1 . . ?
N29 C28 C27 132.0(2) . . ?
N29 C28 C23 105.4(2) . . ?
C27 C28 C23 122.6(2) . . ?
C21 N29 C28 105.5(2) . . ?
C21 N29 H29 127(3) . . ?
C28 N29 H29 126(3) . . ?

loop_
_geom_bond_atom_site_label_1
_geom_bond_atom_site_label_2
_geom_bond_distance
_geom_bond_site_symmetry_2
_geom_bond_publ_flag
C1 C11 1.500(4) . ?
C1 S2 1.826(3) . ?
C1 H1A 0.9700 . ?
C1 H1B 0.9700 . ?
O2 S2 1.4966(18) . ?
S2 C21 1.768(2) . ?
C11 C12 1.375(6) . ?
C11 C16 1.380(5) . ?
C12 F12 1.338(5) . ?
C12 C13 1.381(5) . ?
C13 F13 1.334(7) . ?
C13 C14 1.376(10) . ?
C14 F14 1.339(5) . ?
C14 C15 1.344(11) . ?
C15 F15 1.334(6) . ?
C15 C16 1.400(7) . ?
C16 F16 1.335(7) . ?
C21 N22 1.308(3) . ?
C21 N29 1.358(3) . ?
N22 C23 1.380(3) . ?
C23 C24 1.397(3) . ?
C23 C28 1.404(3) . ?
C24 C25 1.385(5) . ?
C24 H24 0.9300 . ?
C25 C26 1.369(6) . ?
C25 H25 0.9300 . ?
C26 C27 1.384(5) . ?
C26 H26 0.9300 . ?
C27 C28 1.399(4) . ?
C27 H27 0.9300 . ?
C28 N29 1.380(3) . ?
N29 H29 0.77(4) . ?
